data_4109890
loop_
_publ_author_name
'Michael Seitz'
'Allen G. Oliver'
'Kenneth N. Raymond'

_publ_section_title
;
 The Lanthanide Contraction Revisited
;
_journal_name_full 'Journal of the American Chemical Society'
_journal_page_first 11153
_journal_page_last 11160
_journal_paper_doi 10.1021/ja072750f
_journal_volume 129
_journal_year 2007
_chemical_formula_sum 'C36 H34 Er N7 O11'
_chemical_formula_weight 907.96
_chemical_name_systematic
;
 ?
;
_space_group_IT_number 14
_symmetry_cell_setting monoclinic
_symmetry_space_group_name_Hall '-P 2ybc'
_symmetry_space_group_name_H-M 'P 1 21/c 1'
_atom_sites_solution_hydrogens geom
_atom_sites_solution_primary direct
_atom_sites_solution_secondary difmap
_audit_creation_method SHELXL-97
_cell_angle_alpha 90.00
_cell_angle_beta 96.277(2)
_cell_angle_gamma 90.00
_cell_formula_units_Z 4
_cell_length_a 12.3589(18)
_cell_length_b 26.132(4)
_cell_length_c 10.5565(15)
_cell_measurement_reflns_used 1379
_cell_measurement_temperature 165(2)
_cell_measurement_theta_max 19.56
_cell_measurement_theta_min 2.49
_cell_volume 3388.9(9)
_computing_cell_refinement 'SAINT 7.07B (Bruker, 2006)'
_computing_data_collection 'APEX V6.5.31 (Bruker, 2006)'
_computing_data_reduction 'SAINT 7.07B (Bruker, 2006)'
_computing_structure_refinement 'SHELXL-97 (Sheldrick, 1997)'
_computing_structure_solution 'SIR92 (Altomare et al., 1993)'
_diffrn_ambient_temperature 165(2)
_diffrn_detector_area_resol_mean 83.66
_diffrn_measured_fraction_theta_full 0.990
_diffrn_measured_fraction_theta_max 0.990
_diffrn_measurement_device_type 'Bruker APEX-I'
_diffrn_measurement_method \w/2\q-scans
_diffrn_radiation_monochromator graphite
_diffrn_radiation_source 'fine-focus sealed tube'
_diffrn_radiation_type MoK\a
_diffrn_radiation_wavelength 0.71073
_diffrn_reflns_av_R_equivalents 0.0814
_diffrn_reflns_av_sigmaI/netI 0.1162
_diffrn_reflns_limit_h_max 15
_diffrn_reflns_limit_h_min -15
_diffrn_reflns_limit_k_max 32
_diffrn_reflns_limit_k_min -28
_diffrn_reflns_limit_l_max 13
_diffrn_reflns_limit_l_min -8
_diffrn_reflns_number 19114
_diffrn_reflns_theta_full 26.39
_diffrn_reflns_theta_max 26.39
_diffrn_reflns_theta_min 1.56
_diffrn_standards_decay_% 0
_diffrn_standards_number 0
_exptl_absorpt_coefficient_mu 2.553
_exptl_absorpt_correction_T_max 0.855
_exptl_absorpt_correction_T_min 0.703
_exptl_absorpt_correction_type multi-scan
_exptl_absorpt_process_details '(SADABS; Bruker, 2005)'
_exptl_crystal_colour colorless
_exptl_crystal_density_diffrn 1.780
_exptl_crystal_description plate
_exptl_crystal_F_000 1820
_exptl_crystal_size_max 0.22
_exptl_crystal_size_mid 0.08
_exptl_crystal_size_min 0.06
_refine_diff_density_max 1.150
_refine_diff_density_min -1.040
_refine_diff_density_rms 0.161
_refine_ls_extinction_method none
_refine_ls_goodness_of_fit_ref 0.993
_refine_ls_hydrogen_treatment constr
_refine_ls_matrix_type full
_refine_ls_number_parameters 496
_refine_ls_number_reflns 6866
_refine_ls_number_restraints 0
_refine_ls_restrained_S_all 0.993
_refine_ls_R_factor_all 0.0976
_refine_ls_R_factor_gt 0.0489
_refine_ls_shift/su_max 0.001
_refine_ls_shift/su_mean 0.000
_refine_ls_structure_factor_coef Fsqd
_refine_ls_weighting_details 'calc w=1/[\s^2^(Fo^2^)+(0.0408P)^2^+0.0000P] where P=(Fo^2^+2Fc^2^)/3'
_refine_ls_weighting_scheme calc
_refine_ls_wR_factor_gt 0.0986
_refine_ls_wR_factor_ref 0.1118
_reflns_number_gt 4446
_reflns_number_total 6866
_reflns_threshold_expression >2sigma(I)
_cod_data_source_file ja072750fsi20070419_055941.cif
_cod_data_source_block tre2_er
_cod_original_cell_volume 3388.9(8)
_cod_database_code 4109890

loop_
_symmetry_equiv_pos_as_xyz
'x, y, z'
'-x, y+1/2, -z+1/2'
'-x, -y, -z'
'x, -y-1/2, z-1/2'

loop_
_atom_site_label
_atom_site_type_symbol
_atom_site_fract_x
_atom_site_fract_y
_atom_site_fract_z
_atom_site_U_iso_or_equiv
_atom_site_adp_type
_atom_site_occupancy
_atom_site_symmetry_multiplicity
_atom_site_calc_flag
_atom_site_refinement_flags
Er1 Er 0.31451(2) 0.883076(11) 0.68348(3) 0.01858(10) Uani 1 1 d .
O9 O 0.4752(4) 0.83834(16) 0.7272(4) 0.0214(11) Uani 1 1 d .
O2 O 0.3173(4) 0.90417(17) 0.8961(4) 0.0238(11) Uani 1 1 d .
O5 O 0.1306(4) 0.88029(19) 0.7062(4) 0.0271(11) Uani 1 1 d .
O8 O 0.2945(4) 0.80899(16) 0.8015(4) 0.0214(11) Uani 1 1 d .
O3 O 0.3821(4) 0.96432(17) 0.7299(4) 0.0234(11) Uani 1 1 d .
O10 O 0.4266(4) 0.90745(18) 0.5166(4) 0.0273(12) Uani 1 1 d .
O6 O 0.2090(4) 0.92759(17) 0.5264(4) 0.0254(11) Uani 1 1 d .
O1 O 0.3229(4) 0.9493(2) 1.2705(5) 0.0378(14) Uani 1 1 d .
C15 C -0.1022(6) 0.8855(3) 0.7364(8) 0.0352(19) Uani 1 1 d .
N7 N 0.3859(4) 0.7816(2) 0.8379(5) 0.0195(13) Uani 1 1 d .
N4 N -0.0344(5) 0.8781(2) 0.8444(6) 0.0323(15) Uani 1 1 d .
H4 H 0.0339 0.8733 0.8394 0.039 Uiso 1 1 calc R
N5 N 0.0605(5) 0.9017(2) 0.6122(6) 0.0261(14) Uani 1 1 d .
N2 N 0.2563(5) 0.8913(2) 1.1235(5) 0.0275(14) Uani 1 1 d .
H2 H 0.2472 0.8837 1.0438 0.033 Uiso 1 1 calc R
N3 N 0.3421(4) 0.9533(2) 0.9310(5) 0.0193(13) Uani 1 1 d .
O4 O -0.2015(4) 0.8859(2) 0.7322(6) 0.0488(15) Uani 1 1 d .
N6 N 0.1885(5) 0.7481(2) 0.9381(6) 0.0260(14) Uani 1 1 d .
H6 H 0.1910 0.7747 0.8904 0.031 Uiso 1 1 calc R
C28 C 0.3846(6) 0.7389(2) 0.9172(6) 0.0209(16) Uani 1 1 d .
O11 O 0.6183(6) 0.9639(4) 0.5542(10) 0.155(5) Uani 1 1 d .
C18 C -0.0776(6) 0.9388(3) 0.4096(7) 0.0326(19) Uani 1 1 d .
C11 C 0.3975(5) 1.0362(3) 0.8693(6) 0.0217(16) Uani 1 1 d .
N1 N 0.0569(5) 0.8185(2) 1.0818(6) 0.0260(14) Uani 1 1 d .
C30 C 0.5753(5) 0.7254(3) 0.9040(6) 0.0221(16) Uani 1 1 d .
C35 C 0.5768(5) 0.7683(2) 0.8231(6) 0.0193(15) Uani 1 1 d .
C12 C 0.3746(5) 0.9842(3) 0.8384(7) 0.0233(17) Uani 1 1 d .
C23 C 0.0343(6) 0.9459(3) 0.4143(6) 0.0230(16) Uani 1 1 d .
C6 C 0.3807(5) 1.0556(3) 0.9914(7) 0.0234(16) Uani 1 1 d .
C36 C 0.4794(6) 0.7986(3) 0.7932(6) 0.0208(15) Uani 1 1 d .
C31 C 0.6726(6) 0.6969(3) 0.9302(7) 0.0294(18) Uani 1 1 d .
H31 H 0.6737 0.6685 0.9834 0.035 Uiso 1 1 calc R
C3 C 0.3024(6) 0.9350(3) 1.1584(7) 0.0301(19) Uani 1 1 d .
C26 C 0.0863(5) 0.7347(3) 0.9863(7) 0.0256(17) Uani 1 1 d .
H26A H 0.0848 0.6982 1.0023 0.031 Uiso 1 1 calc R
H26B H 0.0262 0.7429 0.9227 0.031 Uiso 1 1 calc R
C24 C 0.1061(6) 0.9256(2) 0.5185(7) 0.0232(16) Uani 1 1 d .
C14 C -0.0748(6) 0.8783(3) 0.9694(7) 0.0346(19) Uani 1 1 d .
H14A H -0.1522 0.8857 0.9580 0.041 Uiso 1 1 calc R
H14B H -0.0392 0.9058 1.0198 0.041 Uiso 1 1 calc R
C1 C 0.0971(6) 0.8482(3) 1.1974(7) 0.0327(18) Uani 1 1 d .
H1A H 0.0753 0.8309 1.2718 0.039 Uiso 1 1 calc R
H1B H 0.0627 0.8816 1.1927 0.039 Uiso 1 1 calc R
C4 C 0.3300(6) 0.9701(3) 1.0542(7) 0.0223(16) Uani 1 1 d .
C5 C 0.3483(6) 1.0203(3) 1.0826(7) 0.0275(17) Uani 1 1 d .
H5 H 0.3394 1.0319 1.1641 0.033 Uiso 1 1 calc R
C10 C 0.4334(6) 1.0692(3) 0.7788(8) 0.0315(18) Uani 1 1 d .
H10 H 0.4448 1.0571 0.6985 0.038 Uiso 1 1 calc R
C29 C 0.4761(6) 0.7124(3) 0.9471(7) 0.0275(17) Uani 1 1 d .
H29 H 0.4737 0.6838 0.9993 0.033 Uiso 1 1 calc R
C19 C -0.1449(7) 0.9575(3) 0.3051(8) 0.042(2) Uani 1 1 d .
H19 H -0.2197 0.9525 0.3002 0.050 Uiso 1 1 calc R
C34 C 0.6719(6) 0.7824(3) 0.7736(7) 0.0277(17) Uani 1 1 d .
H34 H 0.6733 0.8112 0.7223 0.033 Uiso 1 1 calc R
C33 C 0.7645(6) 0.7531(3) 0.8010(8) 0.037(2) Uani 1 1 d .
H33 H 0.8282 0.7620 0.7670 0.045 Uiso 1 1 calc R
C9 C 0.4521(6) 1.1203(3) 0.8096(8) 0.0383(19) Uani 1 1 d .
H9 H 0.4771 1.1421 0.7496 0.046 Uiso 1 1 calc R
C13 C -0.0574(6) 0.8293(3) 1.0425(8) 0.0327(19) Uani 1 1 d .
H13A H -0.0960 0.8310 1.1176 0.039 Uiso 1 1 calc R
H13B H -0.0881 0.8013 0.9900 0.039 Uiso 1 1 calc R
C17 C -0.1191(6) 0.9155(3) 0.5137(8) 0.035(2) Uani 1 1 d .
H17 H -0.1939 0.9115 0.5129 0.042 Uiso 1 1 calc R
C32 C 0.7630(6) 0.7103(3) 0.8794(8) 0.035(2) Uani 1 1 d .
H32 H 0.8257 0.6907 0.8967 0.042 Uiso 1 1 calc R
C25 C 0.0733(6) 0.7628(3) 1.1057(7) 0.0267(17) Uani 1 1 d .
H25A H 0.1376 0.7577 1.1658 0.032 Uiso 1 1 calc R
H25B H 0.0113 0.7491 1.1435 0.032 Uiso 1 1 calc R
C16 C -0.0518(6) 0.8987(3) 0.6161(8) 0.0318(19) Uani 1 1 d .
C21 C 0.0095(7) 0.9906(3) 0.2137(8) 0.039(2) Uani 1 1 d .
H21 H 0.0375 1.0081 0.1478 0.047 Uiso 1 1 calc R
C8 C 0.4346(6) 1.1392(3) 0.9249(8) 0.038(2) Uani 1 1 d .
H8 H 0.4467 1.1737 0.9424 0.046 Uiso 1 1 calc R
C22 C 0.0785(7) 0.9723(3) 0.3158(7) 0.0318(19) Uani 1 1 d .
H22 H 0.1532 0.9774 0.3191 0.038 Uiso 1 1 calc R
C2 C 0.2199(6) 0.8552(3) 1.2142(6) 0.0339(19) Uani 1 1 d .
H2A H 0.2424 0.8672 1.2999 0.041 Uiso 1 1 calc R
H2B H 0.2545 0.8224 1.2038 0.041 Uiso 1 1 calc R
C7 C 0.3988(6) 1.1077(3) 1.0169(8) 0.0316(19) Uani 1 1 d .
H7 H 0.3867 1.1211 1.0957 0.038 Uiso 1 1 calc R
C20 C -0.1012(8) 0.9828(3) 0.2102(9) 0.050(2) Uani 1 1 d .
H20 H -0.1471 0.9951 0.1413 0.059 Uiso 1 1 calc R
O7 O 0.2805(4) 0.68119(17) 1.0281(4) 0.0220(11) Uani 1 1 d .
C27 C 0.2780(5) 0.7204(3) 0.9657(7) 0.0214(16) Uani 1 1 d .

loop_
_atom_site_aniso_label
_atom_site_aniso_U_11
_atom_site_aniso_U_22
_atom_site_aniso_U_33
_atom_site_aniso_U_23
_atom_site_aniso_U_13
_atom_site_aniso_U_12
Er1 0.02261(17) 0.01669(15) 0.01652(16) 0.00113(16) 0.00250(11) 0.00143(15)
O9 0.026(3) 0.017(3) 0.022(3) 0.007(2) 0.003(2) 0.0015(19)
O2 0.037(3) 0.016(2) 0.018(3) -0.004(2) 0.001(2) -0.005(2)
O5 0.025(3) 0.035(3) 0.022(3) 0.005(2) 0.005(2) 0.008(2)
O8 0.021(3) 0.017(2) 0.025(3) 0.005(2) -0.002(2) 0.0042(19)
O3 0.032(3) 0.022(3) 0.016(3) -0.002(2) 0.003(2) -0.002(2)
O10 0.036(3) 0.027(3) 0.021(3) 0.003(2) 0.011(2) 0.000(2)
O6 0.028(3) 0.027(3) 0.021(3) 0.003(2) 0.002(2) 0.005(2)
O1 0.053(4) 0.042(3) 0.021(3) -0.004(3) 0.014(3) -0.013(3)
C15 0.033(5) 0.023(4) 0.049(5) -0.006(4) 0.004(4) 0.001(4)
N7 0.020(3) 0.019(3) 0.019(3) -0.003(3) 0.005(3) -0.001(2)
N4 0.026(3) 0.039(4) 0.034(4) 0.004(3) 0.013(3) 0.009(3)
N5 0.025(4) 0.024(3) 0.028(4) -0.004(3) -0.005(3) 0.004(3)
N2 0.035(4) 0.036(4) 0.011(3) 0.000(3) -0.001(3) -0.008(3)
N3 0.023(3) 0.020(3) 0.015(3) -0.002(2) 0.002(2) -0.002(2)
O4 0.023(3) 0.067(4) 0.057(4) 0.000(3) 0.008(3) -0.001(3)
N6 0.031(4) 0.019(3) 0.029(4) 0.005(3) 0.008(3) -0.001(3)
C28 0.035(4) 0.012(3) 0.015(4) 0.000(3) -0.001(3) -0.005(3)
O11 0.043(5) 0.257(13) 0.171(10) -0.166(10) 0.039(6) -0.050(6)
C18 0.037(5) 0.029(4) 0.030(5) -0.011(4) -0.007(4) 0.010(3)
C11 0.022(4) 0.024(4) 0.018(4) 0.002(3) -0.003(3) 0.001(3)
N1 0.024(4) 0.023(3) 0.031(4) 0.000(3) 0.007(3) 0.000(3)
C30 0.022(4) 0.021(4) 0.022(4) -0.004(3) 0.000(3) 0.003(3)
C35 0.020(4) 0.020(4) 0.019(4) -0.004(3) 0.006(3) 0.001(3)
C12 0.017(4) 0.035(4) 0.017(4) 0.002(3) -0.005(3) 0.003(3)
C23 0.031(4) 0.022(4) 0.016(4) -0.007(3) 0.002(3) 0.004(3)
C6 0.016(4) 0.028(4) 0.025(4) -0.001(3) -0.002(3) 0.001(3)
C36 0.026(4) 0.021(4) 0.015(4) -0.004(3) 0.004(3) -0.008(3)
C31 0.033(5) 0.028(4) 0.026(4) 0.004(3) -0.001(4) 0.001(3)
C3 0.033(5) 0.039(5) 0.019(5) 0.001(3) 0.006(4) -0.002(4)
C26 0.019(4) 0.025(4) 0.034(5) 0.007(3) 0.006(3) -0.006(3)
C24 0.034(5) 0.019(4) 0.017(4) -0.002(3) 0.003(3) 0.003(3)
C14 0.039(5) 0.030(4) 0.037(5) 0.000(4) 0.017(4) 0.009(4)
C1 0.039(5) 0.029(4) 0.032(5) -0.003(4) 0.012(4) -0.009(4)
C4 0.027(4) 0.022(4) 0.017(4) -0.004(3) 0.001(3) 0.000(3)
C5 0.030(4) 0.035(4) 0.019(4) -0.005(3) 0.008(3) 0.000(3)
C10 0.031(5) 0.030(4) 0.032(5) -0.001(4) 0.002(4) -0.004(3)
C29 0.035(5) 0.019(4) 0.028(4) -0.002(3) 0.000(4) 0.002(3)
C19 0.032(5) 0.047(5) 0.043(6) 0.000(4) -0.010(4) 0.012(4)
C34 0.029(4) 0.032(4) 0.022(4) 0.004(3) 0.003(3) -0.001(3)
C33 0.028(5) 0.042(5) 0.041(5) 0.005(4) 0.000(4) 0.002(4)
C9 0.044(5) 0.032(5) 0.038(5) 0.010(4) 0.000(4) -0.002(4)
C13 0.035(5) 0.024(4) 0.042(5) 0.003(4) 0.015(4) 0.001(3)
C17 0.025(4) 0.034(5) 0.044(5) -0.006(4) -0.007(4) -0.001(3)
C32 0.021(4) 0.036(5) 0.046(5) 0.003(4) 0.000(4) 0.007(3)
C25 0.028(4) 0.032(4) 0.022(4) 0.005(3) 0.010(3) 0.005(3)
C16 0.029(5) 0.027(4) 0.040(5) -0.006(3) 0.004(4) -0.001(3)
C21 0.052(6) 0.034(5) 0.030(5) 0.008(4) -0.004(4) 0.013(4)
C8 0.046(5) 0.025(4) 0.042(5) -0.009(4) -0.004(4) -0.001(4)
C22 0.034(5) 0.030(4) 0.030(5) -0.006(4) -0.003(4) 0.010(3)
C2 0.064(6) 0.023(4) 0.014(4) -0.002(3) 0.000(4) -0.008(4)
C7 0.038(5) 0.017(4) 0.039(5) -0.007(3) 0.000(4) -0.005(3)
C20 0.055(6) 0.048(6) 0.042(6) 0.001(5) -0.013(5) 0.016(5)
O7 0.024(3) 0.018(3) 0.025(3) 0.009(2) 0.005(2) 0.002(2)
C27 0.023(4) 0.021(4) 0.021(4) -0.007(3) 0.005(3) -0.004(3)

loop_
_atom_type_symbol
_atom_type_description
_atom_type_scat_dispersion_real
_atom_type_scat_dispersion_imag
_atom_type_scat_source
C C 0.0033 0.0016 'International Tables Vol C Tables 4.2.6.8 and 6.1.1.4'
H H 0.0000 0.0000 'International Tables Vol C Tables 4.2.6.8 and 6.1.1.4'
N N 0.0061 0.0033 'International Tables Vol C Tables 4.2.6.8 and 6.1.1.4'
O O 0.0106 0.0060 'International Tables Vol C Tables 4.2.6.8 and 6.1.1.4'
Er Er -0.2586 4.9576 'International Tables Vol C Tables 4.2.6.8 and 6.1.1.4'

loop_
_geom_angle_atom_site_label_1
_geom_angle_atom_site_label_2
_geom_angle_atom_site_label_3
_geom_angle
_geom_angle_site_symmetry_1
_geom_angle_site_symmetry_3
O9 Er1 O2 90.30(16) . .
O9 Er1 O6 143.62(16) . .
O2 Er1 O6 121.70(16) . .
O9 Er1 O5 142.90(16) . .
O2 Er1 O5 79.46(17) . .
O6 Er1 O5 66.80(16) . .
O9 Er1 O3 98.01(16) . .
O2 Er1 O3 66.92(16) . .
O6 Er1 O3 81.52(16) . .
O5 Er1 O3 110.06(17) . .
O9 Er1 O8 67.13(15) . .
O2 Er1 O8 70.71(15) . .
O6 Er1 O8 135.90(16) . .
O5 Er1 O8 75.84(16) . .
O3 Er1 O8 134.89(16) . .
O9 Er1 O7 82.08(16) . 4_575
O2 Er1 O7 146.20(16) . 4_575
O6 Er1 O7 79.35(16) . 4_575
O5 Er1 O7 86.97(16) . 4_575
O3 Er1 O7 146.65(16) . 4_575
O8 Er1 O7 76.02(16) . 4_575
O9 Er1 O10 74.48(16) . .
O2 Er1 O10 133.62(16) . .
O6 Er1 O10 70.79(16) . .
O5 Er1 O10 136.45(16) . .
O3 Er1 O10 72.14(16) . .
O8 Er1 O10 134.77(16) . .
O7 Er1 O10 75.85(16) 4_575 .
C36 O9 Er1 121.0(4) . .
N3 O2 Er1 117.9(3) . .
N5 O5 Er1 117.7(4) . .
N7 O8 Er1 117.1(3) . .
C12 O3 Er1 120.4(4) . .
C24 O6 Er1 120.7(4) . .
O4 C15 N4 124.0(8) . .
O4 C15 C16 118.1(7) . .
N4 C15 C16 117.7(7) . .
O8 N7 C36 116.0(5) . .
O8 N7 C28 121.8(5) . .
C36 N7 C28 122.1(6) . .
C15 N4 C14 121.3(6) . .
C15 N4 H4 119.4 . .
C14 N4 H4 119.4 . .
C24 N5 O5 116.2(6) . .
C24 N5 C16 123.2(6) . .
O5 N5 C16 120.6(6) . .
C3 N2 C2 122.5(6) . .
C3 N2 H2 118.7 . .
C2 N2 H2 118.7 . .
C12 N3 O2 116.1(5) . .
C12 N3 C4 123.6(6) . .
O2 N3 C4 120.3(5) . .
C27 N6 C26 121.7(6) . .
C27 N6 H6 119.1 . .
C26 N6 H6 119.1 . .
C29 C28 N7 119.4(6) . .
C29 C28 C27 119.5(6) . .
N7 C28 C27 121.0(6) . .
C23 C18 C19 119.1(8) . .
C23 C18 C17 118.5(7) . .
C19 C18 C17 122.3(8) . .
C10 C11 C12 120.4(7) . .
C10 C11 C6 119.4(7) . .
C12 C11 C6 120.3(6) . .
C13 N1 C1 111.1(6) . .
C13 N1 C25 110.3(5) . .
C1 N1 C25 110.2(6) . .
C29 C30 C35 117.4(6) . .
C29 C30 C31 124.5(7) . .
C35 C30 C31 118.0(6) . .
C34 C35 C30 120.3(6) . .
C34 C35 C36 119.5(6) . .
C30 C35 C36 120.1(6) . .
O3 C12 N3 117.5(6) . .
O3 C12 C11 124.5(7) . .
N3 C12 C11 118.0(6) . .
C18 C23 C22 120.2(7) . .
C18 C23 C24 120.4(7) . .
C22 C23 C24 119.4(7) . .
C7 C6 C11 119.0(7) . .
C7 C6 C5 123.4(7) . .
C11 C6 C5 117.6(6) . .
O9 C36 N7 118.5(6) . .
O9 C36 C35 124.0(6) . .
N7 C36 C35 117.4(6) . .
C32 C31 C30 120.8(7) . .
C32 C31 H31 119.6 . .
C30 C31 H31 119.6 . .
O1 C3 N2 124.6(7) . .
O1 C3 C4 118.4(7) . .
N2 C3 C4 117.0(6) . .
N6 C26 C25 110.9(6) . .
N6 C26 H26A 109.5 . .
C25 C26 H26A 109.5 . .
N6 C26 H26B 109.5 . .
C25 C26 H26B 109.5 . .
H26A C26 H26B 108.0 . .
O6 C24 N5 118.0(6) . .
O6 C24 C23 124.5(7) . .
N5 C24 C23 117.5(7) . .
N4 C14 C13 114.7(6) . .
N4 C14 H14A 108.6 . .
C13 C14 H14A 108.6 . .
N4 C14 H14B 108.6 . .
C13 C14 H14B 108.6 . .
H14A C14 H14B 107.6 . .
N1 C1 C2 113.4(6) . .
N1 C1 H1A 108.9 . .
C2 C1 H1A 108.9 . .
N1 C1 H1B 108.9 . .
C2 C1 H1B 108.9 . .
H1A C1 H1B 107.7 . .
C5 C4 N3 118.5(6) . .
C5 C4 C3 118.3(6) . .
N3 C4 C3 123.2(6) . .
C4 C5 C6 121.9(7) . .
C4 C5 H5 119.0 . .
C6 C5 H5 119.0 . .
C9 C10 C11 119.4(7) . .
C9 C10 H10 120.3 . .
C11 C10 H10 120.3 . .
C28 C29 C30 123.3(7) . .
C28 C29 H29 118.3 . .
C30 C29 H29 118.3 . .
C20 C19 C18 120.2(8) . .
C20 C19 H19 119.9 . .
C18 C19 H19 119.9 . .
C33 C34 C35 119.5(7) . .
C33 C34 H34 120.3 . .
C35 C34 H34 120.3 . .
C34 C33 C32 120.3(7) . .
C34 C33 H33 119.8 . .
C32 C33 H33 119.8 . .
C8 C9 C10 121.5(8) . .
C8 C9 H9 119.2 . .
C10 C9 H9 119.2 . .
N1 C13 C14 113.1(6) . .
N1 C13 H13A 109.0 . .
C14 C13 H13A 109.0 . .
N1 C13 H13B 109.0 . .
C14 C13 H13B 109.0 . .
H13A C13 H13B 107.8 . .
C16 C17 C18 121.2(7) . .
C16 C17 H17 119.4 . .
C18 C17 H17 119.4 . .
C31 C32 C33 121.0(7) . .
C31 C32 H32 119.5 . .
C33 C32 H32 119.5 . .
C26 C25 N1 111.4(6) . .
C26 C25 H25A 109.3 . .
N1 C25 H25A 109.3 . .
C26 C25 H25B 109.3 . .
N1 C25 H25B 109.3 . .
H25A C25 H25B 108.0 . .
C17 C16 N5 118.8(7) . .
C17 C16 C15 117.9(7) . .
N5 C16 C15 122.6(7) . .
C20 C21 C22 119.6(8) . .
C20 C21 H21 120.2 . .
C22 C21 H21 120.2 . .
C9 C8 C7 120.7(8) . .
C9 C8 H8 119.6 . .
C7 C8 H8 119.6 . .
C21 C22 C23 119.3(8) . .
C21 C22 H22 120.4 . .
C23 C22 H22 120.4 . .
N2 C2 C1 112.3(6) . .
N2 C2 H2A 109.1 . .
C1 C2 H2A 109.1 . .
N2 C2 H2B 109.1 . .
C1 C2 H2B 109.1 . .
H2A C2 H2B 107.9 . .
C8 C7 C6 120.0(7) . .
C8 C7 H7 120.0 . .
C6 C7 H7 120.0 . .
C19 C20 C21 121.6(8) . .
C19 C20 H20 119.2 . .
C21 C20 H20 119.2 . .
C27 O7 Er1 166.0(5) . 4_576
O7 C27 N6 123.3(6) . .
O7 C27 C28 118.1(6) . .
N6 C27 C28 118.6(6) . .

loop_
_geom_bond_atom_site_label_1
_geom_bond_atom_site_label_2
_geom_bond_distance
_geom_bond_site_symmetry_2
Er1 O9 2.307(4) .
Er1 O2 2.307(4) .
Er1 O6 2.309(5) .
Er1 O5 2.313(4) .
Er1 O3 2.314(4) .
Er1 O8 2.330(4) .
Er1 O7 2.353(4) 4_575
Er1 O10 2.442(5) .
O9 C36 1.248(8) .
O2 N3 1.362(7) .
O5 N5 1.365(7) .
O8 N7 1.357(7) .
O3 C12 1.270(8) .
O6 C24 1.266(8) .
O1 C3 1.241(8) .
C15 O4 1.223(9) .
C15 N4 1.353(10) .
C15 C16 1.515(11) .
N7 C36 1.369(8) .
N7 C28 1.396(8) .
N4 C14 1.462(9) .
N4 H4 0.8600 .
N5 C24 1.343(9) .
N5 C16 1.395(9) .
N2 C3 1.311(9) .
N2 C2 1.449(9) .
N2 H2 0.8600 .
N3 C12 1.361(9) .
N3 C4 1.395(8) .
N6 C27 1.327(8) .
N6 C26 1.456(8) .
N6 H6 0.8600 .
C28 C29 1.334(9) .
C28 C27 1.542(9) .
C18 C23 1.392(10) .
C18 C19 1.394(10) .
C18 C17 1.401(11) .
C11 C10 1.395(10) .
C11 C12 1.420(10) .
C11 C6 1.421(9) .
N1 C13 1.455(9) .
N1 C1 1.486(9) .
N1 C25 1.488(9) .
C30 C29 1.395(10) .
C30 C35 1.412(9) .
C30 C31 1.415(9) .
C35 C34 1.387(9) .
C35 C36 1.446(9) .
C23 C22 1.407(10) .
C23 C24 1.438(9) .
C6 C7 1.402(9) .
C6 C5 1.422(10) .
C31 C32 1.338(10) .
C31 H31 0.9300 .
C3 C4 1.501(10) .
C26 C25 1.482(9) .
C26 H26A 0.9700 .
C26 H26B 0.9700 .
C14 C13 1.500(10) .
C14 H14A 0.9700 .
C14 H14B 0.9700 .
C1 C2 1.520(10) .
C1 H1A 0.9700 .
C1 H1B 0.9700 .
C4 C5 1.360(9) .
C5 H5 0.9300 .
C10 C9 1.388(10) .
C10 H10 0.9300 .
C29 H29 0.9300 .
C19 C20 1.360(12) .
C19 H19 0.9300 .
C34 C33 1.381(10) .
C34 H34 0.9300 .
C33 C32 1.393(11) .
C33 H33 0.9300 .
C9 C8 1.352(10) .
C9 H9 0.9300 .
C13 H13A 0.9700 .
C13 H13B 0.9700 .
C17 C16 1.362(10) .
C17 H17 0.9300 .
C32 H32 0.9300 .
C25 H25A 0.9700 .
C25 H25B 0.9700 .
C21 C20 1.380(12) .
C21 C22 1.384(10) .
C21 H21 0.9300 .
C8 C7 1.381(11) .
C8 H8 0.9300 .
C22 H22 0.9300 .
C2 H2A 0.9700 .
C2 H2B 0.9700 .
C7 H7 0.9300 .
C20 H20 0.9300 .
O7 C27 1.218(8) .
O7 Er1 2.353(4) 4_576

loop_
_geom_torsion_atom_site_label_1
_geom_torsion_atom_site_label_2
_geom_torsion_atom_site_label_3
_geom_torsion_atom_site_label_4
_geom_torsion
_geom_torsion_site_symmetry_1
O2 Er1 O9 C36 66.4(5) .
O6 Er1 O9 C36 -140.3(5) .
O5 Er1 O9 C36 -6.3(6) .
O3 Er1 O9 C36 133.2(5) .
O8 Er1 O9 C36 -2.4(5) .
O7 Er1 O9 C36 -80.5(5) 4_575
O10 Er1 O9 C36 -158.0(5) .
O9 Er1 O2 N3 107.0(4) .
O6 Er1 O2 N3 -54.7(4) .
O5 Er1 O2 N3 -108.9(4) .
O3 Er1 O2 N3 8.4(4) .
O8 Er1 O2 N3 172.6(4) .
O7 Er1 O2 N3 -176.9(3) 4_575
O10 Er1 O2 N3 38.4(5) .
O9 Er1 O5 N5 -146.9(4) .
O2 Er1 O5 N5 136.9(4) .
O6 Er1 O5 N5 5.5(4) .
O3 Er1 O5 N5 76.4(4) .
O8 Er1 O5 N5 -150.6(4) .
O7 Er1 O5 N5 -74.2(4) 4_575
O10 Er1 O5 N5 -8.5(5) .
O9 Er1 O8 N7 3.5(4) .
O2 Er1 O8 N7 -95.3(4) .
O6 Er1 O8 N7 148.7(4) .
O5 Er1 O8 N7 -178.9(4) .
O3 Er1 O8 N7 -74.5(4) .
O7 Er1 O8 N7 90.7(4) 4_575
O10 Er1 O8 N7 37.7(5) .
O9 Er1 O3 C12 -96.9(5) .
O2 Er1 O3 C12 -10.0(5) .
O6 Er1 O3 C12 119.9(5) .
O5 Er1 O3 C12 58.4(5) .
O8 Er1 O3 C12 -31.3(6) .
O7 Er1 O3 C12 175.4(4) 4_575
O10 Er1 O3 C12 -167.7(5) .
O9 Er1 O6 C24 144.9(4) .
O2 Er1 O6 C24 -67.0(5) .
O5 Er1 O6 C24 -6.9(5) .
O3 Er1 O6 C24 -123.0(5) .
O8 Er1 O6 C24 27.6(6) .
O7 Er1 O6 C24 84.4(5) 4_575
O10 Er1 O6 C24 163.0(5) .
Er1 O8 N7 C36 -4.5(6) .
Er1 O8 N7 C28 174.9(4) .
O4 C15 N4 C14 -10.0(12) .
C16 C15 N4 C14 164.1(6) .
Er1 O5 N5 C24 -4.2(7) .
Er1 O5 N5 C16 176.1(5) .
Er1 O2 N3 C12 -7.0(7) .
Er1 O2 N3 C4 170.9(4) .
O8 N7 C28 C29 178.0(6) .
C36 N7 C28 C29 -2.6(10) .
O8 N7 C28 C27 0.9(9) .
C36 N7 C28 C27 -179.7(6) .
C29 C30 C35 C34 -177.9(6) .
C31 C30 C35 C34 -1.3(10) .
C29 C30 C35 C36 3.2(10) .
C31 C30 C35 C36 179.9(6) .
Er1 O3 C12 N3 10.3(8) .
Er1 O3 C12 C11 -169.6(5) .
O2 N3 C12 O3 -2.1(9) .
C4 N3 C12 O3 -179.8(6) .
O2 N3 C12 C11 177.8(5) .
C4 N3 C12 C11 0.1(9) .
C10 C11 C12 O3 -1.5(11) .
C6 C11 C12 O3 176.4(6) .
C10 C11 C12 N3 178.6(6) .
C6 C11 C12 N3 -3.5(9) .
C19 C18 C23 C22 1.1(11) .
C17 C18 C23 C22 -175.6(7) .
C19 C18 C23 C24 -177.7(7) .
C17 C18 C23 C24 5.6(10) .
C10 C11 C6 C7 1.1(10) .
C12 C11 C6 C7 -176.8(6) .
C10 C11 C6 C5 -177.5(6) .
C12 C11 C6 C5 4.6(10) .
Er1 O9 C36 N7 1.0(8) .
Er1 O9 C36 C35 179.2(5) .
O8 N7 C36 O9 2.4(9) .
C28 N7 C36 O9 -177.0(6) .
O8 N7 C36 C35 -175.9(5) .
C28 N7 C36 C35 4.7(9) .
C34 C35 C36 O9 -2.1(10) .
C30 C35 C36 O9 176.8(6) .
C34 C35 C36 N7 176.2(6) .
C30 C35 C36 N7 -5.0(9) .
C29 C30 C31 C32 176.2(7) .
C35 C30 C31 C32 -0.2(11) .
C2 N2 C3 O1 2.5(12) .
C2 N2 C3 C4 -176.4(6) .
C27 N6 C26 C25 94.4(8) .
Er1 O6 C24 N5 7.4(8) .
Er1 O6 C24 C23 -170.9(5) .
O5 N5 C24 O6 -2.0(9) .
C16 N5 C24 O6 177.7(6) .
O5 N5 C24 C23 176.4(5) .
C16 N5 C24 C23 -3.9(10) .
C18 C23 C24 O6 175.5(6) .
C22 C23 C24 O6 -3.3(10) .
C18 C23 C24 N5 -2.8(10) .
C22 C23 C24 N5 178.4(6) .
C15 N4 C14 C13 119.2(8) .
C13 N1 C1 C2 -157.8(6) .
C25 N1 C1 C2 79.6(7) .
C12 N3 C4 C5 2.2(10) .
O2 N3 C4 C5 -175.5(6) .
C12 N3 C4 C3 -175.2(6) .
O2 N3 C4 C3 7.1(10) .
O1 C3 C4 C5 -17.4(11) .
N2 C3 C4 C5 161.6(7) .
O1 C3 C4 N3 160.0(7) .
N2 C3 C4 N3 -21.1(10) .
N3 C4 C5 C6 -1.0(11) .
C3 C4 C5 C6 176.5(6) .
C7 C6 C5 C4 179.1(7) .
C11 C6 C5 C4 -2.3(10) .
C12 C11 C10 C9 177.9(7) .
C6 C11 C10 C9 0.0(11) .
N7 C28 C29 C30 0.7(11) .
C27 C28 C29 C30 177.9(6) .
C35 C30 C29 C28 -1.1(11) .
C31 C30 C29 C28 -177.5(7) .
C23 C18 C19 C20 -0.9(12) .
C17 C18 C19 C20 175.6(8) .
C30 C35 C34 C33 1.9(11) .
C36 C35 C34 C33 -179.3(7) .
C35 C34 C33 C32 -1.0(12) .
C11 C10 C9 C8 -1.1(12) .
C1 N1 C13 C14 80.1(8) .
C25 N1 C13 C14 -157.5(6) .
N4 C14 C13 N1 67.1(9) .
C23 C18 C17 C16 -1.9(11) .
C19 C18 C17 C16 -178.5(7) .
C30 C31 C32 C33 1.1(12) .
C34 C33 C32 C31 -0.5(13) .
N6 C26 C25 N1 68.5(7) .
C13 N1 C25 C26 84.7(7) .
C1 N1 C25 C26 -152.4(6) .
C18 C17 C16 N5 -4.4(11) .
C18 C17 C16 C15 166.0(7) .
C24 N5 C16 C17 7.6(10) .
O5 N5 C16 C17 -172.8(6) .
C24 N5 C16 C15 -162.4(7) .
O5 N5 C16 C15 17.2(10) .
O4 C15 C16 C17 6.7(11) .
N4 C15 C16 C17 -167.8(7) .
O4 C15 C16 N5 176.7(7) .
N4 C15 C16 N5 2.3(10) .
C10 C9 C8 C7 0.9(12) .
C20 C21 C22 C23 0.1(11) .
C18 C23 C22 C21 -0.7(11) .
C24 C23 C22 C21 178.2(7) .
C3 N2 C2 C1 115.1(8) .
N1 C1 C2 N2 72.6(8) .
C9 C8 C7 C6 0.2(12) .
C11 C6 C7 C8 -1.3(11) .
C5 C6 C7 C8 177.3(7) .
C18 C19 C20 C21 0.3(13) .
C22 C21 C20 C19 0.1(13) .
Er1 O7 C27 N6 -116.6(17) 4_576
Er1 O7 C27 C28 63(2) 4_576
C26 N6 C27 O7 3.0(11) .
C26 N6 C27 C28 -176.6(6) .
C29 C28 C27 O7 -1.5(10) .
N7 C28 C27 O7 175.6(6) .
C29 C28 C27 N6 178.1(7) .
N7 C28 C27 N6 -4.8(9) .
